data_4334069
loop_
_publ_author_name
'Daniel J. Hutchinson'
'Lyall R. Hanton'
'Stephen C. Moratti'

_publ_contact_author 'Hanton, Lyall R.'
_publ_contact_author_email lhanton@Chemistry.otago.ac.nz
_publ_section_title
;
 Influence of Terminal Acryloyl Arms on the Coordination Chemistry of a
 Ditopic Pyrimidine-Hydrazone Ligand: Comparison of Pb(II), Zn(II),
 Cu(II), and Ag(I) Complexes
;
_journal_name_full 'Inorganic Chemistry'
_journal_page_first 2716
_journal_page_last 2728
_journal_paper_doi 10.1021/ic3027978
_journal_volume 52
_journal_year 2013
_chemical_formula_moiety 'C31 H28 F12 N8 O16 Pb2 S4'
_chemical_formula_sum 'C31 H28 F12 N8 O16 Pb2 S4'
_chemical_formula_weight 1539.23
_chemical_name_systematic
;
 ?
;
_space_group_IT_number 2
_symmetry_cell_setting triclinic
_symmetry_space_group_name_Hall '-P 1'
_symmetry_space_group_name_H-M 'P -1'
_atom_sites_solution_hydrogens geom
_atom_sites_solution_primary direct
_atom_sites_solution_secondary difmap
_audit_creation_method SHELXL-97
_cell_angle_alpha 102.640(3)
_cell_angle_beta 104.898(3)
_cell_angle_gamma 100.224(3)
_cell_formula_units_Z 2
_cell_length_a 10.9614(5)
_cell_length_b 14.1662(6)
_cell_length_c 16.4345(7)
_cell_measurement_reflns_used 9916
_cell_measurement_temperature 90(2)
_cell_measurement_theta_max 31.35
_cell_measurement_theta_min 2.29
_cell_volume 2331.31(19)
_computing_cell_refinement 'Bruker SMART'
_computing_data_collection 'Bruker SMART'
_computing_data_reduction 'Bruker SAINT'
_computing_molecular_graphics 'Bruker SHELXTL'
_computing_publication_material 'Bruker SHELXTL'
_computing_structure_refinement 'SHELXL-97 (Sheldrick, 1997)'
_computing_structure_solution 'SIR97 (Altomare et al., 1999)'
_diffrn_ambient_temperature 90(2)
_diffrn_measured_fraction_theta_full 0.996
_diffrn_measured_fraction_theta_max 0.996
_diffrn_measurement_device_type 'Bruker APEX-II CCD'
_diffrn_measurement_method '\f and \w scans'
_diffrn_radiation_monochromator graphite
_diffrn_radiation_source 'fine-focus sealed tube'
_diffrn_radiation_type MoK\a
_diffrn_radiation_wavelength 0.71069
_diffrn_reflns_av_R_equivalents 0.0381
_diffrn_reflns_av_sigmaI/netI 0.0402
_diffrn_reflns_limit_h_max 13
_diffrn_reflns_limit_h_min -13
_diffrn_reflns_limit_k_max 16
_diffrn_reflns_limit_k_min -17
_diffrn_reflns_limit_l_max 19
_diffrn_reflns_limit_l_min -19
_diffrn_reflns_number 27213
_diffrn_reflns_theta_full 25.50
_diffrn_reflns_theta_max 25.50
_diffrn_reflns_theta_min 1.33
_diffrn_standards_number 0
_exptl_absorpt_coefficient_mu 7.515
_exptl_absorpt_correction_T_max 0.7462
_exptl_absorpt_correction_T_min 0.2961
_exptl_absorpt_correction_type multi-scan
_exptl_absorpt_process_details 'SADABS (Bruker, 2004)'
_exptl_crystal_colour yellow
_exptl_crystal_density_diffrn 2.193
_exptl_crystal_description rhomb
_exptl_crystal_F_000 1468
_exptl_crystal_size_max 0.93
_exptl_crystal_size_mid 0.46
_exptl_crystal_size_min 0.20
_refine_diff_density_max 3.824
_refine_diff_density_min -2.023
_refine_diff_density_rms 0.228
_refine_ls_extinction_method none
_refine_ls_goodness_of_fit_ref 1.064
_refine_ls_hydrogen_treatment constr
_refine_ls_matrix_type full
_refine_ls_number_parameters 661
_refine_ls_number_reflns 8638
_refine_ls_number_restraints 96
_refine_ls_restrained_S_all 1.083
_refine_ls_R_factor_all 0.0685
_refine_ls_R_factor_gt 0.0557
_refine_ls_shift/su_max 0.012
_refine_ls_shift/su_mean 0.000
_refine_ls_structure_factor_coef Fsqd
_refine_ls_weighting_details 'calc w=1/[\s^2^(Fo^2^)+(0.0793P)^2^+30.8234P] where P=(Fo^2^+2Fc^2^)/3'
_refine_ls_weighting_scheme calc
_refine_ls_wR_factor_gt 0.1484
_refine_ls_wR_factor_ref 0.1575
_reflns_number_gt 7074
_reflns_number_total 8638
_reflns_threshold_expression >2sigma(I)
_cod_data_source_file ic3027978_si_001_2.cif
_cod_data_source_block Complex_1(djh783)
_cod_original_sg_symbol_H-M 'P -1 '
_cod_database_code 4334069

loop_
_symmetry_equiv_pos_as_xyz
'x, y, z'
'-x, -y, -z'

loop_
_atom_site_label
_atom_site_type_symbol
_atom_site_fract_x
_atom_site_fract_y
_atom_site_fract_z
_atom_site_U_iso_or_equiv
_atom_site_adp_type
_atom_site_occupancy
_atom_site_symmetry_multiplicity
_atom_site_calc_flag
_atom_site_refinement_flags
C1 C 0.6716(14) 0.7545(11) 0.2141(10) 0.058(4) Uani 1 1 d .
H1A H 0.7197 0.7080 0.2242 0.069 Uiso 1 1 calc R
H1B H 0.5810 0.7350 0.1956 0.069 Uiso 1 1 calc R
C2 C 0.7292(14) 0.8440(11) 0.2255(9) 0.053(3) Uani 1 1 d .
H2 H 0.6793 0.8892 0.2150 0.064 Uiso 1 1 calc R
C3 C 0.8710(12) 0.8795(9) 0.2544(8) 0.041(3) Uani 1 1 d .
C4 C 1.0516(12) 1.0137(9) 0.2855(8) 0.045(3) Uani 1 1 d .
H4A H 1.0691 1.0762 0.2705 0.054 Uiso 1 1 calc R
H4B H 1.0863 0.9667 0.2513 0.054 Uiso 1 1 calc R
C5 C 1.1187(11) 1.0306(8) 0.3817(8) 0.037(2) Uani 1 1 d .
C6 C 1.1053(13) 1.1093(9) 0.4443(8) 0.043(3) Uani 1 1 d .
H6 H 1.0502 1.1492 0.4274 0.052 Uiso 1 1 calc R
C7 C 1.1745(12) 1.1271(8) 0.5312(8) 0.043(3) Uani 1 1 d .
H7 H 1.1636 1.1772 0.5738 0.051 Uiso 1 1 calc R
C8 C 1.2602(12) 1.0700(8) 0.5544(7) 0.040(3) Uani 1 1 d .
H8 H 1.3120 1.0837 0.6121 0.048 Uiso 1 1 calc R
C9 C 1.2675(11) 0.9916(8) 0.4896(7) 0.032(2) Uani 1 1 d .
C10 C 1.3589(11) 0.9326(7) 0.5131(7) 0.031(2) Uani 1 1 d .
H10 H 1.4119 0.9478 0.5708 0.038 Uiso 1 1 calc R
C11 C 1.5206(12) 0.8189(9) 0.5693(7) 0.039(3) Uani 1 1 d .
H11A H 1.5791 0.8842 0.5920 0.059 Uiso 1 1 calc R
H11B H 1.5692 0.7695 0.5761 0.059 Uiso 1 1 calc R
H11C H 1.4582 0.8140 0.6009 0.059 Uiso 1 1 calc R
C12 C 1.4547(10) 0.7225(7) 0.4120(6) 0.027(2) Uani 1 1 d .
C13 C 1.5363(11) 0.6595(9) 0.4292(6) 0.035(2) Uani 1 1 d .
H13 H 1.5926 0.6694 0.4851 0.043 Uiso 1 1 calc R
C14 C 1.5295(10) 0.5819(8) 0.3595(6) 0.030(2) Uani 1 1 d .
C15 C 1.3796(10) 0.6333(7) 0.2669(6) 0.025(2) Uani 1 1 d .
C16 C 1.2896(11) 0.6183(8) 0.1768(6) 0.033(2) Uani 1 1 d .
H16A H 1.3138 0.5727 0.1348 0.049 Uiso 1 1 calc R
H16B H 1.2958 0.6812 0.1632 0.049 Uiso 1 1 calc R
H16C H 1.2017 0.5913 0.1746 0.049 Uiso 1 1 calc R
C17 C 1.668(2) 0.5050(16) 0.4593(8) 0.101(8) Uani 1 1 d .
H17A H 1.7604 0.5312 0.4738 0.151 Uiso 1 1 calc R
H17B H 1.6504 0.4361 0.4589 0.151 Uiso 1 1 calc R
H17C H 1.6363 0.5422 0.5020 0.151 Uiso 1 1 calc R
C18 C 1.6683(10) 0.3784(8) 0.3095(7) 0.031(2) Uani 1 1 d .
H18 H 1.7219 0.3838 0.3651 0.037 Uiso 1 1 calc R
C19 C 1.6653(11) 0.2998(7) 0.2358(7) 0.033(2) Uani 1 1 d .
C20 C 1.7450(15) 0.2370(10) 0.2472(9) 0.056(3) Uani 1 1 d .
H20 H 1.8013 0.2443 0.3025 0.067 Uiso 1 1 calc R
C21 C 1.7417(18) 0.1628(12) 0.1764(12) 0.076(5) Uani 1 1 d .
H21 H 1.7974 0.1207 0.1829 0.091 Uiso 1 1 calc R
C22 C 1.6549(17) 0.1517(12) 0.0960(10) 0.071(5) Uani 1 1 d .
H22 H 1.6511 0.1017 0.0475 0.086 Uiso 1 1 calc R
C23 C 1.5716(15) 0.2165(9) 0.0873(8) 0.049(3) Uani 1 1 d .
C24 C 1.4646(16) 0.1978(14) -0.0011(10) 0.090(7) Uani 1 1 d D
H24A H 1.4943 0.2388 -0.0358 0.107 Uiso 1 1 calc R
H24B H 1.4418 0.1282 -0.0344 0.107 Uiso 1 1 calc R
C25 C 1.2430(18) 0.1562(17) -0.0135(15) 0.103(6) Uani 1 1 d DU
C26 C 1.129(4) 0.196(3) -0.011(3) 0.200(14) Uani 1 1 d DU
H26 H 1.1565 0.2432 0.0437 0.240 Uiso 1 1 calc R
C27 C 1.008(4) 0.200(5) -0.046(4) 0.35(3) Uani 1 1 d DU
H27A H 0.9598 0.1587 -0.1013 0.421 Uiso 1 1 calc R
H27B H 0.9715 0.2438 -0.0147 0.421 Uiso 1 1 calc R
C28 C 1.0006(18) 0.5864(15) 0.3824(13) 0.110(7) Uani 1 1 d DU
C29 C 1.3648(18) 1.0264(12) 0.1736(11) 0.069(4) Uani 1 1 d .
C30 C 1.104(3) 0.3462(17) 0.2459(16) 0.179(14) Uani 1 1 d DU
C31 C 1.8455(18) 0.491(2) 0.1011(15) 0.120(10) Uani 1 1 d .
N1 N 1.1978(9) 0.9722(6) 0.4055(6) 0.0321(19) Uani 1 1 d .
N2 N 1.3673(8) 0.8580(6) 0.4538(5) 0.0261(17) Uani 1 1 d .
N3 N 1.4529(8) 0.8020(6) 0.4769(5) 0.0305(18) Uani 1 1 d .
N4 N 1.3761(8) 0.7092(6) 0.3309(5) 0.0273(18) Uani 1 1 d .
N5 N 1.4531(8) 0.5693(6) 0.2775(5) 0.0257(17) Uani 1 1 d .
N6 N 1.6036(10) 0.5135(7) 0.3732(6) 0.040(2) Uani 1 1 d .
N7 N 1.5982(8) 0.4405(6) 0.2994(5) 0.0267(17) Uani 1 1 d .
N8 N 1.5764(9) 0.2885(6) 0.1563(6) 0.0323(19) Uani 1 1 d .
O1 O 0.9456(9) 0.8268(7) 0.2672(8) 0.070(3) Uani 1 1 d .
O2 O 0.9144(9) 0.9760(6) 0.2641(6) 0.050(2) Uani 1 1 d .
O3 O 1.3517(14) 0.2253(10) 0.0222(9) 0.108(5) Uani 1 1 d DU
O4 O 1.215(3) 0.0707(17) -0.0593(16) 0.190(9) Uani 1 1 d U
O11 O 1.0830(9) 0.7777(7) 0.4326(7) 0.059(3) Uani 1 1 d .
O12 O 1.2140(12) 0.6796(8) 0.5004(10) 0.091(4) Uani 1 1 d .
O13 O 1.022(3) 0.6964(11) 0.5302(13) 0.168(10) Uani 1 1 d .
O21 O 1.3608(16) 0.9403(8) 0.2915(7) 0.096(5) Uani 1 1 d .
O22 O 1.3983(16) 0.8505(9) 0.1619(8) 0.096(4) Uani 1 1 d .
O23 O 1.5571(13) 0.9927(13) 0.2676(10) 0.111(5) Uani 1 1 d .
O31 O 1.3169(13) 0.3120(11) 0.2228(10) 0.101(4) Uani 1 1 d U
O32 O 1.2339(17) 0.244(2) 0.329(2) 0.244(17) Uani 1 1 d .
O33 O 1.350(2) 0.3837(17) 0.3605(12) 0.158(7) Uani 1 1 d U
O41 O 1.6454(10) 0.5190(7) 0.1423(6) 0.053(2) Uani 1 1 d .
O42 O 1.6116(13) 0.4107(11) 0.0017(7) 0.097(5) Uani 1 1 d .
O43 O 1.7011(14) 0.5832(12) 0.0273(9) 0.105(5) Uani 1 1 d .
F11 F 0.8824(11) 0.5941(12) 0.3420(10) 0.179(9) Uani 1 1 d D
F12 F 0.9847(14) 0.5087(7) 0.4130(7) 0.142(6) Uani 1 1 d D
F13 F 1.0648(17) 0.5786(10) 0.3223(8) 0.177(9) Uani 1 1 d D
F21 F 1.2390(18) 1.0054(14) 0.1412(14) 0.173(8) Uani 1 1 d .
F22 F 1.3975(18) 1.0230(9) 0.1004(7) 0.143(7) Uani 1 1 d .
F23 F 1.4062(16) 1.1165(8) 0.2211(7) 0.118(5) Uani 1 1 d .
F31 F 1.1326(16) 0.4219(15) 0.2150(16) 0.242(14) Uani 1 1 d D
F32 F 1.0328(18) 0.2653(19) 0.1793(12) 0.50(4) Uani 1 1 d D
F33 F 1.0477(16) 0.3638(12) 0.3044(14) 0.200(10) Uani 1 1 d D
F41 F 1.8496(13) 0.4180(15) 0.1411(11) 0.166(8) Uani 1 1 d .
F42 F 1.8901(13) 0.4659(18) 0.0333(11) 0.194(10) Uani 1 1 d .
F43 F 1.9248(14) 0.5710(16) 0.1563(10) 0.169(7) Uani 1 1 d U
S1 S 1.0943(3) 0.6963(2) 0.46835(19) 0.0363(6) Uani 1 1 d .
S2 S 1.4150(4) 0.9357(3) 0.2247(2) 0.0620(10) Uani 1 1 d .
S3 S 1.2512(5) 0.3089(4) 0.2825(2) 0.0715(12) Uani 1 1 d DU
S4 S 1.6849(3) 0.5028(3) 0.0642(2) 0.0495(8) Uani 1 1 d .
Pb1 Pb 1.18978(4) 0.80613(3) 0.31103(2) 0.03619(14) Uani 1 1 d .
Pb2 Pb 1.44078(4) 0.41295(3) 0.15022(2) 0.03172(14) Uani 1 1 d .

loop_
_atom_site_aniso_label
_atom_site_aniso_U_11
_atom_site_aniso_U_22
_atom_site_aniso_U_33
_atom_site_aniso_U_23
_atom_site_aniso_U_13
_atom_site_aniso_U_12
C1 0.047(8) 0.054(8) 0.079(10) 0.029(7) 0.022(7) 0.014(7)
C2 0.055(8) 0.058(8) 0.051(8) 0.018(6) 0.020(6) 0.019(7)
C3 0.051(7) 0.038(6) 0.041(6) 0.015(5) 0.017(6) 0.019(6)
C4 0.046(7) 0.046(7) 0.049(7) 0.021(6) 0.016(6) 0.010(6)
C5 0.041(6) 0.035(6) 0.042(6) 0.016(5) 0.017(5) 0.011(5)
C6 0.052(7) 0.037(6) 0.051(7) 0.021(5) 0.022(6) 0.019(6)
C7 0.051(7) 0.035(6) 0.042(7) 0.000(5) 0.019(6) 0.015(5)
C8 0.052(7) 0.037(6) 0.032(6) 0.005(5) 0.016(5) 0.012(5)
C9 0.034(6) 0.032(5) 0.028(5) 0.007(4) 0.012(4) 0.003(4)
C10 0.040(6) 0.031(5) 0.023(5) 0.005(4) 0.014(4) 0.006(5)
C11 0.050(7) 0.043(6) 0.021(5) 0.003(4) 0.006(5) 0.017(5)
C12 0.026(5) 0.030(5) 0.024(5) 0.006(4) 0.010(4) 0.002(4)
C13 0.033(6) 0.054(7) 0.017(5) 0.007(4) 0.003(4) 0.013(5)
C14 0.030(5) 0.036(5) 0.023(5) 0.007(4) 0.008(4) 0.011(4)
C15 0.029(5) 0.027(5) 0.018(4) 0.005(4) 0.009(4) 0.006(4)
C16 0.047(7) 0.031(5) 0.018(5) 0.004(4) 0.006(4) 0.014(5)
C17 0.150(18) 0.145(17) 0.022(6) 0.009(8) 0.003(8) 0.124(15)
C18 0.030(6) 0.041(6) 0.028(5) 0.016(4) 0.012(4) 0.012(5)
C19 0.039(6) 0.028(5) 0.038(6) 0.014(4) 0.017(5) 0.011(5)
C20 0.064(9) 0.055(8) 0.054(8) 0.012(6) 0.018(7) 0.036(7)
C21 0.085(12) 0.061(9) 0.082(11) 0.007(8) 0.017(9) 0.050(9)
C22 0.090(12) 0.063(9) 0.061(9) 0.001(7) 0.019(9) 0.047(9)
C23 0.075(9) 0.044(7) 0.038(6) 0.008(5) 0.027(6) 0.028(7)
C24 0.142(18) 0.110(14) 0.049(9) 0.027(9) 0.035(10) 0.099(14)
C25 0.110(10) 0.097(10) 0.095(9) 0.032(8) 0.037(8) -0.007(8)
C26 0.199(16) 0.203(16) 0.195(16) 0.049(10) 0.060(10) 0.054(10)
C27 0.33(3) 0.37(3) 0.34(3) 0.06(2) 0.13(2) 0.06(2)
C28 0.118(11) 0.105(10) 0.106(10) 0.041(8) 0.035(9) 0.008(8)
C29 0.074(11) 0.059(9) 0.067(10) 0.025(8) 0.015(9) -0.004(8)
C30 0.184(17) 0.191(16) 0.180(16) 0.076(11) 0.073(11) 0.037(10)
C31 0.043(10) 0.24(3) 0.098(15) 0.114(19) 0.023(10) 0.010(14)
N1 0.036(5) 0.030(4) 0.031(5) 0.007(4) 0.014(4) 0.006(4)
N2 0.027(4) 0.026(4) 0.025(4) 0.005(3) 0.011(3) 0.005(3)
N3 0.033(5) 0.035(5) 0.020(4) 0.001(3) 0.007(4) 0.010(4)
N4 0.037(5) 0.028(4) 0.019(4) 0.009(3) 0.010(4) 0.010(4)
N5 0.031(4) 0.031(4) 0.017(4) 0.007(3) 0.008(3) 0.009(4)
N6 0.051(6) 0.048(5) 0.022(4) 0.005(4) 0.004(4) 0.031(5)
N7 0.023(4) 0.033(4) 0.024(4) 0.006(3) 0.010(3) 0.008(4)
N8 0.040(5) 0.027(4) 0.032(5) 0.006(3) 0.014(4) 0.010(4)
O1 0.043(6) 0.056(6) 0.098(8) 0.013(6) 0.002(5) 0.018(5)
O2 0.053(5) 0.042(5) 0.059(5) 0.017(4) 0.019(4) 0.011(4)
O3 0.114(8) 0.084(7) 0.091(7) 0.014(6) -0.022(6) 0.028(6)
O4 0.260(19) 0.132(13) 0.158(15) 0.009(11) 0.039(13) 0.074(13)
O11 0.038(5) 0.055(5) 0.096(8) 0.049(5) 0.015(5) 0.013(4)
O12 0.068(8) 0.060(7) 0.131(11) 0.042(7) -0.006(7) 0.014(6)
O13 0.36(3) 0.089(10) 0.165(16) 0.079(11) 0.20(2) 0.109(15)
O21 0.177(14) 0.061(7) 0.058(7) 0.022(5) 0.061(8) 0.003(8)
O22 0.167(14) 0.060(7) 0.057(7) 0.003(5) 0.033(8) 0.037(8)
O23 0.064(8) 0.169(15) 0.089(10) 0.028(10) 0.003(7) 0.037(9)
O31 0.077(7) 0.108(8) 0.122(8) 0.020(6) 0.065(6) 0.001(6)
O32 0.088(12) 0.32(3) 0.49(4) 0.37(3) 0.126(19) 0.093(16)
O33 0.158(14) 0.187(15) 0.098(11) 0.010(10) 0.049(10) -0.013(12)
O41 0.075(7) 0.061(5) 0.039(5) 0.029(4) 0.029(5) 0.021(5)
O42 0.083(9) 0.132(11) 0.044(6) -0.007(7) 0.020(6) -0.019(8)
O43 0.111(11) 0.165(14) 0.102(10) 0.106(10) 0.062(9) 0.061(10)
F11 0.087(9) 0.219(17) 0.160(13) 0.128(13) -0.063(9) -0.080(10)
F12 0.208(14) 0.048(5) 0.088(8) 0.029(5) -0.040(8) -0.059(7)
F13 0.29(2) 0.100(10) 0.079(8) -0.009(7) 0.047(11) -0.063(12)
F21 0.140(14) 0.179(16) 0.214(19) 0.128(15) 0.012(13) 0.041(12)
F22 0.28(2) 0.081(7) 0.050(6) 0.025(5) 0.044(9) -0.009(9)
F23 0.209(15) 0.063(6) 0.068(7) 0.009(5) 0.038(8) 0.017(8)
F31 0.136(13) 0.33(3) 0.46(4) 0.35(3) 0.163(19) 0.146(16)
F32 0.32(4) 0.80(9) 0.15(2) -0.03(3) 0.13(2) -0.33(5)
F33 0.157(15) 0.190(16) 0.39(3) 0.169(19) 0.22(2) 0.090(13)
F41 0.095(9) 0.33(2) 0.194(15) 0.202(17) 0.084(10) 0.137(13)
F42 0.085(9) 0.45(3) 0.167(14) 0.195(18) 0.098(10) 0.139(14)
F43 0.080(8) 0.262(15) 0.124(10) 0.112(11) -0.019(7) -0.060(9)
S1 0.0345(15) 0.0312(13) 0.0418(15) 0.0111(11) 0.0074(12) 0.0098(11)
S2 0.096(3) 0.074(2) 0.0458(19) 0.0308(17) 0.043(2) 0.046(2)
S3 0.087(3) 0.110(3) 0.0428(19) 0.045(2) 0.0259(19) 0.049(3)
S4 0.0383(17) 0.087(2) 0.0337(15) 0.0348(16) 0.0145(13) 0.0143(16)
Pb1 0.0434(3) 0.0401(2) 0.0209(2) 0.00075(16) 0.00369(17) 0.0188(2)
Pb2 0.0392(3) 0.0313(2) 0.0210(2) 0.00186(15) 0.00307(16) 0.01545(17)

loop_
_atom_type_symbol
_atom_type_description
_atom_type_scat_dispersion_real
_atom_type_scat_dispersion_imag
_atom_type_scat_source
C C 0.0033 0.0016 'International Tables Vol C Tables 4.2.6.8 and 6.1.1.4'
H H 0.0000 0.0000 'International Tables Vol C Tables 4.2.6.8 and 6.1.1.4'
N N 0.0061 0.0033 'International Tables Vol C Tables 4.2.6.8 and 6.1.1.4'
O O 0.0106 0.0060 'International Tables Vol C Tables 4.2.6.8 and 6.1.1.4'
F F 0.0171 0.0103 'International Tables Vol C Tables 4.2.6.8 and 6.1.1.4'
S S 0.1246 0.1234 'International Tables Vol C Tables 4.2.6.8 and 6.1.1.4'
Pb Pb -3.3944 10.1111 'International Tables Vol C Tables 4.2.6.8 and 6.1.1.4'

loop_
_geom_angle_atom_site_label_1
_geom_angle_atom_site_label_2
_geom_angle_atom_site_label_3
_geom_angle
C2 C1 H1A 120.0
C2 C1 H1B 120.0
H1A C1 H1B 120.0
C1 C2 C3 122.8(13)
C1 C2 H2 118.6
C3 C2 H2 118.6
O1 C3 O2 121.1(12)
O1 C3 C2 124.4(12)
O2 C3 C2 114.5(10)
O2 C4 C5 111.2(10)
O2 C4 H4A 109.4
C5 C4 H4A 109.4
O2 C4 H4B 109.4
C5 C4 H4B 109.4
H4A C4 H4B 108.0
N1 C5 C6 120.8(11)
N1 C5 C4 118.6(10)
C6 C5 C4 120.6(10)
C7 C6 C5 119.3(11)
C7 C6 H6 120.3
C5 C6 H6 120.3
C6 C7 C8 119.4(10)
C6 C7 H7 120.3
C8 C7 H7 120.3
C7 C8 C9 118.6(11)
C7 C8 H8 120.7
C9 C8 H8 120.7
N1 C9 C8 122.2(10)
N1 C9 C10 118.8(9)
C8 C9 C10 118.9(10)
N2 C10 C9 120.3(9)
N2 C10 H10 119.9
C9 C10 H10 119.9
N3 C11 H11A 109.5
N3 C11 H11B 109.5
H11A C11 H11B 109.5
N3 C11 H11C 109.5
H11A C11 H11C 109.5
H11B C11 H11C 109.5
N4 C12 N3 117.1(9)
N4 C12 C13 121.2(9)
N3 C12 C13 121.7(9)
C14 C13 C12 116.8(9)
C14 C13 H13 121.6
C12 C13 H13 121.6
N5 C14 C13 122.4(9)
N5 C14 N6 117.9(9)
C13 C14 N6 119.7(9)
N5 C15 N4 125.4(9)
N5 C15 C16 117.6(8)
N4 C15 C16 117.0(9)
C15 C16 H16A 109.5
C15 C16 H16B 109.5
H16A C16 H16B 109.5
C15 C16 H16C 109.5
H16A C16 H16C 109.5
H16B C16 H16C 109.5
N6 C17 H17A 109.5
N6 C17 H17B 109.5
H17A C17 H17B 109.5
N6 C17 H17C 109.5
H17A C17 H17C 109.5
H17B C17 H17C 109.5
N7 C18 C19 120.9(9)
N7 C18 H18 119.6
C19 C18 H18 119.6
C20 C19 N8 122.0(10)
C20 C19 C18 120.0(11)
N8 C19 C18 117.9(9)
C19 C20 C21 119.5(13)
C19 C20 H20 120.3
C21 C20 H20 120.3
C20 C21 C22 119.1(13)
C20 C21 H21 120.4
C22 C21 H21 120.4
C21 C22 C23 119.7(13)
C21 C22 H22 120.2
C23 C22 H22 120.2
N8 C23 C22 120.6(12)
N8 C23 C24 119.4(11)
C22 C23 C24 119.7(11)
O3 C24 C23 105.6(11)
O3 C24 H24A 110.6
C23 C24 H24A 110.6
O3 C24 H24B 110.6
C23 C24 H24B 110.6
H24A C24 H24B 108.7
O4 C25 O3 133(2)
O4 C25 C26 114(3)
O3 C25 C26 112(3)
C27 C26 C25 152(6)
C27 C26 H26 104.0
C25 C26 H26 104.0
C26 C27 H27A 120.0
C26 C27 H27B 120.0
H27A C27 H27B 120.0
F12 C28 F11 107.1(15)
F12 C28 F13 114.2(16)
F11 C28 F13 106.5(15)
F12 C28 S1 110.9(13)
F11 C28 S1 112.8(14)
F13 C28 S1 105.4(12)
F23 C29 F21 109.3(19)
F23 C29 F22 107.2(13)
F21 C29 F22 99.8(17)
F23 C29 S2 115.7(13)
F21 C29 S2 111.1(12)
F22 C29 S2 112.4(14)
F33 C30 F31 114(2)
F33 C30 F32 112(2)
F31 C30 F32 109.6(19)
F33 C30 S3 113.3(19)
F31 C30 S3 106.8(17)
F32 C30 S3 100.9(18)
F43 C31 F42 108.6(17)
F43 C31 F41 106.9(18)
F42 C31 F41 107(3)
F43 C31 S4 113(2)
F42 C31 S4 110.1(14)
F41 C31 S4 110.7(12)
C9 N1 C5 119.5(9)
C9 N1 Pb1 114.8(7)
C5 N1 Pb1 124.2(7)
C10 N2 N3 119.8(8)
C10 N2 Pb1 115.5(7)
N3 N2 Pb1 123.4(6)
N2 N3 C12 117.3(8)
N2 N3 C11 118.7(8)
C12 N3 C11 123.3(9)
C12 N4 C15 117.5(8)
C12 N4 Pb1 118.6(6)
C15 N4 Pb1 122.7(6)
C15 N5 C14 116.6(8)
C15 N5 Pb2 123.5(6)
C14 N5 Pb2 119.6(6)
C14 N6 N7 116.7(8)
C14 N6 C17 123.7(9)
N7 N6 C17 118.9(9)
C18 N7 N6 118.2(8)
C18 N7 Pb2 118.0(7)
N6 N7 Pb2 123.4(6)
C23 N8 C19 119.0(10)
C23 N8 Pb2 124.3(8)
C19 N8 Pb2 116.6(6)
C3 O1 Pb1 149.6(9)
C3 O2 C4 117.2(10)
C25 O3 C24 114.6(14)
S1 O11 Pb1 121.3(6)
S2 O21 Pb1 128.7(7)
S3 O31 Pb2 148.8(9)
S4 O41 Pb2 122.3(6)
O12 S1 O11 120.1(7)
O12 S1 O13 111.5(12)
O11 S1 O13 109.5(8)
O12 S1 C28 106.2(8)
O11 S1 C28 106.2(7)
O13 S1 C28 101.5(11)
O22 S2 O21 123.7(8)
O22 S2 O23 113.2(10)
O21 S2 O23 105.8(9)
O22 S2 C29 108.8(8)
O21 S2 C29 105.2(9)
O23 S2 C29 96.4(9)
O32 S3 O31 131.4(14)
O32 S3 O33 91.6(17)
O31 S3 O33 99.0(10)
O32 S3 C30 109.7(10)
O31 S3 C30 108.7(10)
O33 S3 C30 113.8(12)
O43 S4 O42 113.4(9)
O43 S4 O41 117.3(8)
O42 S4 O41 112.0(6)
O43 S4 C31 102.3(9)
O42 S4 C31 106.4(13)
O41 S4 C31 103.8(8)
N1 Pb1 N2 67.0(3)
N1 Pb1 O21 70.7(3)
N2 Pb1 O21 76.4(4)
N1 Pb1 O11 71.5(3)
N2 Pb1 O11 72.3(3)
O21 Pb1 O11 137.9(3)
N1 Pb1 N4 126.2(3)
N2 Pb1 N4 61.0(2)
O21 Pb1 N4 84.4(4)
O11 Pb1 N4 103.7(2)
N1 Pb1 O1 74.3(3)
N2 Pb1 O1 132.4(3)
O21 Pb1 O1 115.8(4)
O11 Pb1 O1 70.0(3)
N4 Pb1 O1 156.6(3)
O31 Pb2 N8 84.0(4)
O31 Pb2 N7 75.7(4)
N8 Pb2 N7 66.4(3)
O31 Pb2 O41 152.9(4)
N8 Pb2 O41 81.9(3)
N7 Pb2 O41 77.5(3)
O31 Pb2 N5 85.9(4)
N8 Pb2 N5 128.0(3)
N7 Pb2 N5 61.7(2)
O41 Pb2 N5 84.7(3)

loop_
_geom_bond_atom_site_label_1
_geom_bond_atom_site_label_2
_geom_bond_distance
C1 C2 1.262(19)
C1 H1A 0.9300
C1 H1B 0.9300
C2 C3 1.460(19)
C2 H2 0.9300
C3 O1 1.211(14)
C3 O2 1.325(14)
C4 O2 1.425(15)
C4 C5 1.506(17)
C4 H4A 0.9700
C4 H4B 0.9700
C5 N1 1.347(14)
C5 C6 1.399(16)
C6 C7 1.376(17)
C6 H6 0.9300
C7 C8 1.378(17)
C7 H7 0.9300
C8 C9 1.390(15)
C8 H8 0.9300
C9 N1 1.336(14)
C9 C10 1.447(15)
C10 N2 1.306(12)
C10 H10 0.9300
C11 N3 1.455(13)
C11 H11A 0.9600
C11 H11B 0.9600
C11 H11C 0.9600
C12 N4 1.340(13)
C12 N3 1.379(12)
C12 C13 1.392(15)
C13 C14 1.380(14)
C13 H13 0.9300
C14 N5 1.346(12)
C14 N6 1.389(13)
C15 N5 1.327(13)
C15 N4 1.343(12)
C15 C16 1.499(14)
C16 H16A 0.9600
C16 H16B 0.9600
C16 H16C 0.9600
C17 N6 1.451(15)
C17 H17A 0.9600
C17 H17B 0.9600
C17 H17C 0.9600
C18 N7 1.277(13)
C18 C19 1.444(14)
C18 H18 0.9300
C19 C20 1.363(16)
C19 N8 1.370(14)
C20 C21 1.37(2)
C20 H20 0.9300
C21 C22 1.37(2)
C21 H21 0.9300
C22 C23 1.409(19)
C22 H22 0.9300
C23 N8 1.332(14)
C23 C24 1.55(2)
C24 O3 1.475(15)
C24 H24A 0.9700
C24 H24B 0.9700
C25 O4 1.22(3)
C25 O3 1.302(15)
C25 C26 1.464(19)
C26 C27 1.32(2)
C26 H26 0.9300
C27 H27A 0.9300
C27 H27B 0.9300
C28 F12 1.310(15)
C28 F11 1.330(16)
C28 F13 1.349(16)
C28 S1 1.79(2)
C29 F23 1.273(18)
C29 F21 1.30(2)
C29 F22 1.33(2)
C29 S2 1.774(17)
C30 F33 1.271(18)
C30 F31 1.307(18)
C30 F32 1.346(19)
C30 S3 1.79(3)
C31 F43 1.29(3)
C31 F42 1.33(3)
C31 F41 1.34(3)
C31 S4 1.76(2)
N1 Pb1 2.491(8)
N2 N3 1.366(12)
N2 Pb1 2.494(8)
N4 Pb1 2.647(8)
N5 Pb2 2.649(8)
N6 N7 1.392(11)
N7 Pb2 2.511(8)
N8 Pb2 2.502(8)
O1 Pb1 2.673(10)
O11 S1 1.414(9)
O11 Pb1 2.629(10)
O12 S1 1.365(12)
O13 S1 1.440(15)
O21 S2 1.371(12)
O21 Pb1 2.558(12)
O22 S2 1.354(11)
O23 S2 1.522(15)
O31 S3 1.362(12)
O31 Pb2 2.490(12)
O32 S3 1.329(14)
O33 S3 1.493(19)
O41 S4 1.442(8)
O41 Pb2 2.518(9)
O42 S4 1.422(13)
O43 S4 1.408(12)
